data_4339920
loop_
_publ_author_name
'Chomitz, Wayne A.'
'Minasian, Stefan G.'
'Sutton, Andrew D.'
'Arnold, John'

_publ_section_title
;
 Synthesis and reactivity of metal complexes supported by the tetradentate
 monoanionic ligand bis(2-picolyl)(2-hydroxy-3,5-di-tert-butylbenzyl)amide
 (BPPA).
;
_journal_issue 17
_journal_name_full 'Inorganic chemistry'
_journal_page_first 7199
_journal_page_last 7209
_journal_paper_doi 10.1021/ic700775k
_journal_volume 46
_journal_year 2007
_chemical_formula_moiety 'C28.75 H37.50 Al Cl5.50 N3 O'
_chemical_formula_sum 'C28.75 H37.5 Al Cl5.5 N3 O'
_chemical_formula_weight 663.07
_chemical_name_systematic
; 
 ? 
;
_space_group_IT_number 88
_symmetry_cell_setting tetragonal
_symmetry_space_group_name_Hall '-I 4ad'
_symmetry_space_group_name_H-M 'I 41/a :2'
_atom_sites_solution_hydrogens geom
_atom_sites_solution_primary direct
_atom_sites_solution_secondary difmap
_audit_creation_method SHELXL-97
_cell_angle_alpha 90.00
_cell_angle_beta 90.00
_cell_angle_gamma 90.00
_cell_formula_units_Z 16
_cell_length_a 25.8252(19)
_cell_length_b 25.8252(19)
_cell_length_c 19.463(3)
_cell_measurement_reflns_used 2577
_cell_measurement_temperature 193(2)
_cell_measurement_theta_max 27.6
_cell_measurement_theta_min 2.2
_cell_volume 12981(2)
_computing_cell_refinement 'Bruker SAINT v7.07'
_computing_data_reduction 'Bruker SAINT v7.07'
_computing_structure_refinement 'SHELXL-97 (Sheldrick, 1997)'
_computing_structure_solution 'SHELXS-97 (Sheldrick, 1990)'
_diffrn_ambient_temperature 193(2)
_diffrn_measured_fraction_theta_full 0.995
_diffrn_measured_fraction_theta_max 0.995
_diffrn_measurement_device_type 'Beamline 11.3.1 ALS'
_diffrn_measurement_method '\w scans'
_diffrn_radiation_monochromator mirrors
_diffrn_radiation_source synchrotron
_diffrn_radiation_wavelength 0.77490
_diffrn_reflns_av_R_equivalents 0.1554
_diffrn_reflns_av_sigmaI/netI 0.1093
_diffrn_reflns_limit_h_max 22
_diffrn_reflns_limit_h_min -27
_diffrn_reflns_limit_k_max 25
_diffrn_reflns_limit_k_min -27
_diffrn_reflns_limit_l_max 17
_diffrn_reflns_limit_l_min -20
_diffrn_reflns_number 18624
_diffrn_reflns_theta_full 24.06
_diffrn_reflns_theta_max 24.06
_diffrn_reflns_theta_min 1.43
_diffrn_standards_decay_% 0
_diffrn_standards_interval_count 0
_diffrn_standards_interval_time 0
_diffrn_standards_number 0
_exptl_absorpt_coefficient_mu 0.683
_exptl_absorpt_correction_T_max 1
_exptl_absorpt_correction_T_min 0.65
_exptl_absorpt_correction_type empirical
_exptl_absorpt_process_details 'Blessing, 1995'
_exptl_crystal_colour colorless
_exptl_crystal_density_diffrn 1.357
_exptl_crystal_density_method 'not measured'
_exptl_crystal_description needle
_exptl_crystal_F_000 5528
_exptl_crystal_size_max 0.25
_exptl_crystal_size_mid 0.04
_exptl_crystal_size_min 0.02
_refine_diff_density_max 0.496
_refine_diff_density_min -0.421
_refine_diff_density_rms 0.074
_refine_ls_extinction_method none
_refine_ls_goodness_of_fit_ref 0.910
_refine_ls_hydrogen_treatment constr
_refine_ls_matrix_type full
_refine_ls_number_parameters 358
_refine_ls_number_reflns 3934
_refine_ls_number_restraints 0
_refine_ls_restrained_S_all 0.910
_refine_ls_R_factor_all 0.0862
_refine_ls_R_factor_gt 0.0580
_refine_ls_shift/su_max 0.000
_refine_ls_shift/su_mean 0.000
_refine_ls_structure_factor_coef Fsqd
_refine_ls_weighting_details 'calc w=1/[\s^2^(Fo^2^)+(0.0770P)^2^+0.0000P] where P=(Fo^2^+2Fc^2^)/3'
_refine_ls_weighting_scheme calc
_refine_ls_wR_factor_gt 0.1405
_refine_ls_wR_factor_ref 0.1489
_reflns_number_gt 2506
_reflns_number_total 3934
_reflns_threshold_expression >2sigma(I)
_cod_data_source_file ic700775k-file005.cif
_cod_data_source_block sgm1132s
_cod_original_sg_symbol_H-M 'I 41/a'
_cod_original_formula_sum 'C28.75 H37.50 Al Cl5.50 N3 O'
_cod_database_code 4339920

loop_
_symmetry_equiv_pos_as_xyz
'x, y, z'
'-x+1/2, -y, z+1/2'
'-y+3/4, x+1/4, z+1/4'
'y+3/4, -x+3/4, z+3/4'
'x+1/2, y+1/2, z+1/2'
'-x+1, -y+1/2, z+1'
'-y+5/4, x+3/4, z+3/4'
'y+5/4, -x+5/4, z+5/4'
'-x, -y, -z'
'x-1/2, y, -z-1/2'
'y-3/4, -x-1/4, -z-1/4'
'-y-3/4, x-3/4, -z-3/4'
'-x+1/2, -y+1/2, -z+1/2'
'x, y+1/2, -z'
'y-1/4, -x+1/4, -z+1/4'
'-y-1/4, x-1/4, -z-1/4'

loop_
_atom_site_label
_atom_site_type_symbol
_atom_site_fract_x
_atom_site_fract_y
_atom_site_fract_z
_atom_site_U_iso_or_equiv
_atom_site_adp_type
_atom_site_occupancy
_atom_site_symmetry_multiplicity
_atom_site_calc_flag
_atom_site_refinement_flags
Cl1 Cl 0.14717(5) 0.05279(5) 0.04943(6) 0.0369(4) Uani 1 1 d .
Cl2 Cl 0.09414(5) 0.16249(5) -0.00196(7) 0.0411(4) Uani 1 1 d .
Cl3 Cl -0.03970(7) 0.17725(7) 0.06078(9) 0.0697(5) Uani 1 1 d .
Cl4 Cl -0.14191(8) 0.15090(8) 0.01028(10) 0.0905(7) Uani 1 1 d .
Cl5 Cl 0.03569(7) 0.29346(6) -0.13187(10) 0.0697(5) Uani 1 1 d .
Cl6 Cl 0.0574(4) 0.2598(5) -0.3807(6) 0.114(3) Uiso 0.25 1 d P
Cl7 Cl 0.0467(4) 0.2267(5) -0.4057(6) 0.116(3) Uiso 0.25 1 d P
Al1 Al 0.13434(6) 0.09519(6) -0.05342(7) 0.0294(4) Uani 1 1 d .
O1 O 0.19712(12) 0.12560(12) -0.05619(15) 0.0277(8) Uani 1 1 d .
N1 N 0.16070(15) 0.03068(15) -0.10888(19) 0.0279(10) Uani 1 1 d .
N2 N 0.11937(15) 0.12170(16) -0.1524(2) 0.0306(10) Uani 1 1 d .
N3 N 0.06663(16) 0.05238(17) -0.0664(2) 0.0318(10) Uani 1 1 d .
C1 C 0.23552(18) 0.11785(18) -0.1027(2) 0.0277(12) Uani 1 1 d .
C2 C 0.26466(19) 0.16000(19) -0.1291(3) 0.0316(13) Uani 1 1 d .
C3 C 0.30133(19) 0.1477(2) -0.1790(3) 0.0345(13) Uani 1 1 d .
H3A H 0.3199 0.1756 -0.1992 0.041 Uiso 1 1 calc R
C4 C 0.31309(19) 0.0979(2) -0.2017(3) 0.0320(13) Uani 1 1 d .
C5 C 0.28538(18) 0.05805(19) -0.1720(2) 0.0307(12) Uani 1 1 d .
H5A H 0.2924 0.0234 -0.1853 0.037 Uiso 1 1 calc R
C6 C 0.24762(18) 0.06753(18) -0.1232(2) 0.0288(12) Uani 1 1 d .
C7 C 0.21687(18) 0.02328(18) -0.0946(3) 0.0317(12) Uani 1 1 d .
H7A H 0.2288 -0.0095 -0.1155 0.038 Uiso 1 1 calc R
H7B H 0.2225 0.0210 -0.0443 0.038 Uiso 1 1 calc R
C8 C 0.2562(2) 0.21618(19) -0.1060(3) 0.0381(14) Uani 1 1 d .
C9 C 0.2647(2) 0.2211(2) -0.0276(3) 0.0524(16) Uani 1 1 d .
H9A H 0.2998 0.2096 -0.0161 0.079 Uiso 1 1 calc R
H9B H 0.2394 0.1994 -0.0034 0.079 Uiso 1 1 calc R
H9C H 0.2603 0.2573 -0.0137 0.079 Uiso 1 1 calc R
C10 C 0.2936(3) 0.2538(2) -0.1406(3) 0.0584(18) Uani 1 1 d .
H10A H 0.2894 0.2517 -0.1906 0.088 Uiso 1 1 calc R
H10B H 0.3292 0.2448 -0.1283 0.088 Uiso 1 1 calc R
H10C H 0.2860 0.2892 -0.1253 0.088 Uiso 1 1 calc R
C11 C 0.2012(2) 0.2347(2) -0.1222(3) 0.0515(16) Uani 1 1 d .
H11A H 0.1948 0.2317 -0.1716 0.077 Uiso 1 1 calc R
H11B H 0.1975 0.2710 -0.1082 0.077 Uiso 1 1 calc R
H11C H 0.1762 0.2134 -0.0971 0.077 Uiso 1 1 calc R
C12 C 0.3511(2) 0.0887(2) -0.2621(3) 0.0411(14) Uani 1 1 d .
C13 C 0.3244(3) 0.1047(3) -0.3288(3) 0.082(2) Uani 1 1 d .
H13A H 0.3479 0.0990 -0.3676 0.124 Uiso 1 1 calc R
H13B H 0.3151 0.1415 -0.3264 0.124 Uiso 1 1 calc R
H13C H 0.2930 0.0840 -0.3352 0.124 Uiso 1 1 calc R
C14 C 0.3662(2) 0.0324(2) -0.2673(3) 0.0550(17) Uani 1 1 d .
H14A H 0.3902 0.0277 -0.3058 0.083 Uiso 1 1 calc R
H14B H 0.3352 0.0113 -0.2750 0.083 Uiso 1 1 calc R
H14C H 0.3831 0.0215 -0.2246 0.083 Uiso 1 1 calc R
C15 C 0.4006(2) 0.1200(3) -0.2518(4) 0.072(2) Uani 1 1 d .
H15A H 0.4243 0.1137 -0.2902 0.109 Uiso 1 1 calc R
H15B H 0.4173 0.1095 -0.2087 0.109 Uiso 1 1 calc R
H15C H 0.3921 0.1569 -0.2497 0.109 Uiso 1 1 calc R
C16 C 0.1531(2) 0.03766(19) -0.1848(3) 0.0335(13) Uani 1 1 d .
H16A H 0.1856 0.0283 -0.2090 0.040 Uiso 1 1 calc R
H16B H 0.1256 0.0138 -0.2008 0.040 Uiso 1 1 calc R
C17 C 0.13862(19) 0.0920(2) -0.2034(3) 0.0322(13) Uani 1 1 d .
C18 C 0.1408(2) 0.1089(2) -0.2703(3) 0.0402(14) Uani 1 1 d .
H18A H 0.1565 0.0882 -0.3048 0.048 Uiso 1 1 calc R
C19 C 0.1200(2) 0.1562(2) -0.2865(3) 0.0509(16) Uani 1 1 d .
H19A H 0.1206 0.1683 -0.3325 0.061 Uiso 1 1 calc R
C20 C 0.0982(2) 0.1858(2) -0.2353(3) 0.0533(17) Uani 1 1 d .
H20A H 0.0827 0.2182 -0.2457 0.064 Uiso 1 1 calc R
C21 C 0.0993(2) 0.1677(2) -0.1688(3) 0.0443(15) Uani 1 1 d .
H21A H 0.0852 0.1887 -0.1333 0.053 Uiso 1 1 calc R
C22 C 0.12959(18) -0.01399(19) -0.0861(3) 0.0342(13) Uani 1 1 d .
H22A H 0.1408 -0.0252 -0.0398 0.041 Uiso 1 1 calc R
H22B H 0.1342 -0.0433 -0.1183 0.041 Uiso 1 1 calc R
C23 C 0.07393(19) 0.0023(2) -0.0845(3) 0.0341(13) Uani 1 1 d .
C24 C 0.0329(2) -0.0300(2) -0.0993(3) 0.0403(14) Uani 1 1 d .
H24A H 0.0390 -0.0649 -0.1123 0.048 Uiso 1 1 calc R
C25 C -0.0170(2) -0.0112(3) -0.0950(3) 0.0491(16) Uani 1 1 d .
H25A H -0.0458 -0.0330 -0.1041 0.059 Uiso 1 1 calc R
C26 C -0.0243(2) 0.0398(3) -0.0773(3) 0.0477(16) Uani 1 1 d .
H26A H -0.0582 0.0538 -0.0743 0.057 Uiso 1 1 calc R
C27 C 0.0180(2) 0.0700(2) -0.0643(2) 0.0380(14) Uani 1 1 d .
H27A H 0.0126 0.1054 -0.0531 0.046 Uiso 1 1 calc R
C28 C -0.1063(2) 0.1875(3) 0.0690(4) 0.068(2) Uani 1 1 d .
H28A H -0.1172 0.1783 0.1162 0.082 Uiso 1 1 calc R
H28C H -0.1139 0.2247 0.0619 0.082 Uiso 1 1 calc R
C29 C 0.0000 0.2500 -0.0797(5) 0.054(2) Uani 1 2 d S
C30 C 0.0000 0.2500 -0.3400(19) 0.173(14) Uiso 0.50 2 d SP

loop_
_atom_site_aniso_label
_atom_site_aniso_U_11
_atom_site_aniso_U_22
_atom_site_aniso_U_33
_atom_site_aniso_U_23
_atom_site_aniso_U_13
_atom_site_aniso_U_12
Cl1 0.0361(8) 0.0474(9) 0.0272(7) 0.0061(6) -0.0021(6) -0.0044(6)
Cl2 0.0437(8) 0.0482(9) 0.0314(8) -0.0046(6) 0.0063(6) 0.0098(6)
Cl3 0.0594(11) 0.0876(13) 0.0620(11) 0.0087(10) 0.0030(9) 0.0068(9)
Cl4 0.0936(15) 0.1041(16) 0.0738(13) 0.0047(12) -0.0211(12) -0.0289(12)
Cl5 0.0734(12) 0.0564(11) 0.0793(13) 0.0004(9) 0.0179(10) 0.0014(8)
Al1 0.0302(9) 0.0363(9) 0.0216(8) -0.0001(7) 0.0009(7) 0.0022(7)
O1 0.034(2) 0.030(2) 0.0185(18) -0.0018(15) 0.0028(16) 0.0012(15)
N1 0.030(2) 0.032(2) 0.022(2) 0.0023(19) 0.0000(19) -0.0030(18)
N2 0.035(3) 0.035(3) 0.021(2) -0.002(2) 0.002(2) 0.005(2)
N3 0.033(3) 0.039(3) 0.024(2) 0.007(2) 0.002(2) 0.003(2)
C1 0.030(3) 0.032(3) 0.021(3) 0.001(2) -0.003(2) 0.001(2)
C2 0.036(3) 0.034(3) 0.026(3) 0.003(2) -0.002(3) 0.003(2)
C3 0.035(3) 0.038(4) 0.030(3) 0.009(3) 0.000(3) -0.011(2)
C4 0.030(3) 0.040(3) 0.026(3) -0.003(3) 0.000(2) -0.001(2)
C5 0.034(3) 0.030(3) 0.028(3) -0.006(2) -0.005(3) 0.002(2)
C6 0.029(3) 0.032(3) 0.026(3) -0.001(2) -0.003(2) -0.001(2)
C7 0.032(3) 0.032(3) 0.032(3) -0.003(2) 0.001(2) 0.002(2)
C8 0.052(4) 0.032(3) 0.030(3) 0.004(3) 0.008(3) -0.006(3)
C9 0.083(5) 0.035(4) 0.039(4) -0.001(3) 0.004(3) -0.006(3)
C10 0.080(5) 0.034(3) 0.061(4) 0.001(3) 0.012(4) -0.014(3)
C11 0.062(4) 0.039(4) 0.053(4) 0.005(3) 0.004(3) 0.005(3)
C12 0.043(3) 0.055(4) 0.025(3) -0.003(3) 0.013(3) -0.001(3)
C13 0.100(6) 0.121(7) 0.026(4) 0.007(4) 0.015(4) 0.036(5)
C14 0.056(4) 0.063(4) 0.046(4) -0.008(3) 0.020(3) 0.005(3)
C15 0.054(4) 0.086(5) 0.077(5) -0.016(4) 0.035(4) -0.020(4)
C16 0.035(3) 0.035(3) 0.030(3) -0.007(2) 0.000(2) -0.001(2)
C17 0.032(3) 0.038(3) 0.026(3) -0.002(3) -0.001(2) -0.006(2)
C18 0.059(4) 0.036(4) 0.025(3) -0.004(3) 0.004(3) -0.007(3)
C19 0.079(5) 0.047(4) 0.026(3) 0.004(3) -0.004(3) -0.005(3)
C20 0.073(5) 0.041(4) 0.046(4) 0.008(3) -0.005(3) 0.011(3)
C21 0.056(4) 0.043(4) 0.034(3) -0.001(3) -0.002(3) 0.010(3)
C22 0.034(3) 0.030(3) 0.039(3) -0.003(3) 0.003(3) -0.008(2)
C23 0.034(3) 0.046(4) 0.022(3) 0.013(3) 0.004(2) -0.005(3)
C24 0.040(4) 0.049(4) 0.032(3) 0.004(3) 0.002(3) -0.012(3)
C25 0.041(4) 0.074(5) 0.032(3) 0.008(3) -0.001(3) -0.020(3)
C26 0.030(4) 0.081(5) 0.031(3) 0.003(3) 0.000(3) -0.001(3)
C27 0.037(4) 0.058(4) 0.019(3) -0.001(3) 0.000(3) 0.003(3)
C28 0.062(5) 0.085(5) 0.058(4) -0.004(4) -0.007(4) 0.006(4)
C29 0.060(6) 0.040(5) 0.061(6) 0.000 0.000 0.000(4)

loop_
_atom_type_symbol
_atom_type_description
_atom_type_scat_dispersion_real
_atom_type_scat_dispersion_imag
_atom_type_scat_source
C C -0.0020 0.0020 'International Tables Vol C Tables 4.2.6.8 and 6.1.1.4'
H H 0.0000 0.0000 'International Tables Vol C Tables 4.2.6.8 and 6.1.1.4'
N N -0.0031 0.0040 'International Tables Vol C Tables 4.2.6.8 and 6.1.1.4'
O O -0.0041 0.0074 'International Tables Vol C Tables 4.2.6.8 and 6.1.1.4'
Al Al 0.0663 0.9622 'International Tables Vol C Tables 4.2.6.8 and 6.1.1.4'
Cl Cl 0.1408 0.1896 'International Tables Vol C Tables 4.2.6.8 and 6.1.1.4'

loop_
_geom_angle_atom_site_label_1
_geom_angle_atom_site_label_2
_geom_angle_atom_site_label_3
_geom_angle
_geom_angle_site_symmetry_1
_geom_angle_site_symmetry_3
Cl7 Cl6 Cl7 127.3(15) . 12_665
Cl7 Cl6 C30 56.6(9) . 15_554
Cl7 Cl6 C30 73.8(11) 12_665 15_554
Cl7 Cl6 C30 82.0(12) . .
Cl7 Cl6 C30 49.7(6) 12_665 .
C30 Cl6 C30 48(2) 15_554 .
Cl7 Cl6 Cl6 38.3(8) . 15_554
Cl7 Cl6 Cl6 97.5(7) 12_665 15_554
C30 Cl6 Cl6 51.6(6) 15_554 15_554
C30 Cl6 Cl6 47.9(4) . 15_554
Cl7 Cl6 Cl6 108.1(10) . 12_665
Cl7 Cl6 Cl6 25.3(6) 12_665 12_665
C30 Cl6 Cl6 51.6(6) 15_554 12_665
C30 Cl6 Cl6 47.9(4) . 12_665
Cl6 Cl6 Cl6 89.38(13) 15_554 12_665
Cl6 Cl7 C30 84.2(13) . 15_554
Cl6 Cl7 Cl6 116.4(13) . 15_554
C30 Cl7 Cl6 73.7(11) 15_554 15_554
Cl6 Cl7 C30 65.0(10) . .
C30 Cl7 C30 47(2) 15_554 .
Cl6 Cl7 C30 56.3(6) 15_554 .
Cl6 Cl7 Cl7 100.9(11) . 15_554
C30 Cl7 Cl7 55.6(11) 15_554 15_554
Cl6 Cl7 Cl7 21.2(6) 15_554 15_554
C30 Cl7 Cl7 36.8(3) . 15_554
Cl6 Cl7 Cl7 31.5(10) . 12_665
C30 Cl7 Cl7 55.6(11) 15_554 12_665
Cl6 Cl7 Cl7 92.9(7) 15_554 12_665
C30 Cl7 Cl7 36.8(3) . 12_665
Cl7 Cl7 Cl7 73.6(5) 15_554 12_665
O1 Al1 N2 89.77(15) . .
O1 Al1 N3 169.18(17) . .
N2 Al1 N3 84.61(16) . .
O1 Al1 N1 92.23(15) . .
N2 Al1 N1 81.10(16) . .
N3 Al1 N1 77.79(16) . .
O1 Al1 Cl2 95.24(12) . .
N2 Al1 Cl2 94.12(13) . .
N3 Al1 Cl2 94.38(13) . .
N1 Al1 Cl2 171.12(13) . .
O1 Al1 Cl1 95.95(12) . .
N2 Al1 Cl1 170.69(14) . .
N3 Al1 Cl1 88.53(12) . .
N1 Al1 Cl1 91.32(12) . .
Cl2 Al1 Cl1 92.67(7) . .
C1 O1 Al1 127.8(3) . .
C22 N1 C7 112.0(4) . .
C22 N1 C16 108.6(4) . .
C7 N1 C16 109.0(4) . .
C22 N1 Al1 106.9(3) . .
C7 N1 Al1 108.8(3) . .
C16 N1 Al1 111.6(3) . .
C21 N2 C17 118.3(4) . .
C21 N2 Al1 125.9(3) . .
C17 N2 Al1 115.2(3) . .
C27 N3 C23 117.7(4) . .
C27 N3 Al1 127.2(4) . .
C23 N3 Al1 114.9(3) . .
O1 C1 C6 119.4(4) . .
O1 C1 C2 121.0(4) . .
C6 C1 C2 119.5(4) . .
C3 C2 C1 115.9(4) . .
C3 C2 C8 121.1(4) . .
C1 C2 C8 122.9(4) . .
C4 C3 C2 125.5(4) . .
C4 C3 H3A 117.3 . .
C2 C3 H3A 117.3 . .
C5 C4 C3 116.2(4) . .
C5 C4 C12 122.0(4) . .
C3 C4 C12 121.5(4) . .
C4 C5 C6 121.4(5) . .
C4 C5 H5A 119.3 . .
C6 C5 H5A 119.3 . .
C5 C6 C1 121.3(4) . .
C5 C6 C7 119.6(4) . .
C1 C6 C7 119.0(4) . .
N1 C7 C6 110.4(4) . .
N1 C7 H7A 109.6 . .
C6 C7 H7A 109.6 . .
N1 C7 H7B 109.6 . .
C6 C7 H7B 109.6 . .
H7A C7 H7B 108.1 . .
C10 C8 C11 107.2(5) . .
C10 C8 C2 112.5(4) . .
C11 C8 C2 111.6(4) . .
C10 C8 C9 107.1(5) . .
C11 C8 C9 108.0(5) . .
C2 C8 C9 110.2(4) . .
C8 C9 H9A 109.5 . .
C8 C9 H9B 109.5 . .
H9A C9 H9B 109.5 . .
C8 C9 H9C 109.5 . .
H9A C9 H9C 109.5 . .
H9B C9 H9C 109.5 . .
C8 C10 H10A 109.5 . .
C8 C10 H10B 109.5 . .
H10A C10 H10B 109.5 . .
C8 C10 H10C 109.5 . .
H10A C10 H10C 109.5 . .
H10B C10 H10C 109.5 . .
C8 C11 H11A 109.5 . .
C8 C11 H11B 109.5 . .
H11A C11 H11B 109.5 . .
C8 C11 H11C 109.5 . .
H11A C11 H11C 109.5 . .
H11B C11 H11C 109.5 . .
C14 C12 C15 107.6(5) . .
C14 C12 C13 108.7(5) . .
C15 C12 C13 110.3(5) . .
C14 C12 C4 111.4(4) . .
C15 C12 C4 110.4(4) . .
C13 C12 C4 108.4(4) . .
C12 C13 H13A 109.5 . .
C12 C13 H13B 109.5 . .
H13A C13 H13B 109.5 . .
C12 C13 H13C 109.5 . .
H13A C13 H13C 109.5 . .
H13B C13 H13C 109.5 . .
C12 C14 H14A 109.5 . .
C12 C14 H14B 109.5 . .
H14A C14 H14B 109.5 . .
C12 C14 H14C 109.5 . .
H14A C14 H14C 109.5 . .
H14B C14 H14C 109.5 . .
C12 C15 H15A 109.5 . .
C12 C15 H15B 109.5 . .
H15A C15 H15B 109.5 . .
C12 C15 H15C 109.5 . .
H15A C15 H15C 109.5 . .
H15B C15 H15C 109.5 . .
C17 C16 N1 112.5(4) . .
C17 C16 H16A 109.1 . .
N1 C16 H16A 109.1 . .
C17 C16 H16B 109.1 . .
N1 C16 H16B 109.1 . .
H16A C16 H16B 107.8 . .
N2 C17 C18 122.0(5) . .
N2 C17 C16 116.6(4) . .
C18 C17 C16 121.1(5) . .
C19 C18 C17 119.0(5) . .
C19 C18 H18A 120.5 . .
C17 C18 H18A 120.5 . .
C18 C19 C20 119.3(5) . .
C18 C19 H19A 120.3 . .
C20 C19 H19A 120.3 . .
C19 C20 C21 118.9(5) . .
C19 C20 H20A 120.6 . .
C21 C20 H20A 120.6 . .
N2 C21 C20 122.3(5) . .
N2 C21 H21A 118.8 . .
C20 C21 H21A 118.8 . .
N1 C22 C23 108.0(4) . .
N1 C22 H22A 110.1 . .
C23 C22 H22A 110.1 . .
N1 C22 H22B 110.1 . .
C23 C22 H22B 110.1 . .
H22A C22 H22B 108.4 . .
N3 C23 C24 121.7(5) . .
N3 C23 C22 114.1(4) . .
C24 C23 C22 124.2(5) . .
C23 C24 C25 119.5(6) . .
C23 C24 H24A 120.3 . .
C25 C24 H24A 120.3 . .
C26 C25 C24 118.7(5) . .
C26 C25 H25A 120.6 . .
C24 C25 H25A 120.6 . .
C27 C26 C25 118.9(5) . .
C27 C26 H26A 120.5 . .
C25 C26 H26A 120.5 . .
N3 C27 C26 123.5(6) . .
N3 C27 H27A 118.2 . .
C26 C27 H27A 118.2 . .
Cl4 C28 Cl3 112.2(4) . .
Cl4 C28 H28A 109.2 . .
Cl3 C28 H28A 109.2 . .
Cl4 C28 H28C 109.2 . .
Cl3 C28 H28C 109.2 . .
H28A C28 H28C 107.9 . .
Cl5 C29 Cl5 110.1(5) . 6_454
Cl7 C30 Cl7 173(3) 15_554 12_665
Cl7 C30 C30 86.5(17) 15_554 15_554
Cl7 C30 C30 86.5(17) 12_665 15_554
Cl7 C30 Cl6 39.2(6) 15_554 15_554
Cl7 C30 Cl6 137.0(17) 12_665 15_554
C30 C30 Cl6 69.3(13) 15_554 15_554
Cl7 C30 Cl6 137.0(17) 15_554 12_665
Cl7 C30 Cl6 39.2(6) 12_665 12_665
C30 C30 Cl6 69.3(13) 15_554 12_665
Cl6 C30 Cl6 139(3) 15_554 12_665
Cl7 C30 Cl6 119.5(15) 15_554 .
Cl7 C30 Cl6 56.6(7) 12_665 .
C30 C30 Cl6 62.2(12) 15_554 .
Cl6 C30 Cl6 80.5(9) 15_554 .
Cl6 C30 Cl6 80.5(9) 12_665 .
Cl7 C30 Cl6 56.6(7) 15_554 6_454
Cl7 C30 Cl6 119.5(15) 12_665 6_454
C30 C30 Cl6 62.2(12) 15_554 6_454
Cl6 C30 Cl6 80.5(9) 15_554 6_454
Cl6 C30 Cl6 80.5(9) 12_665 6_454
Cl6 C30 Cl6 124(2) . 6_454
Cl7 C30 Cl7 87.6(12) 15_554 6_454
Cl7 C30 Cl7 87.6(12) 12_665 6_454
C30 C30 Cl7 46.5(9) 15_554 6_454
Cl6 C30 Cl7 99.0(16) 15_554 6_454
Cl6 C30 Cl7 49.9(8) 12_665 6_454
Cl6 C30 Cl7 101.4(18) . 6_454
Cl6 C30 Cl7 33.0(6) 6_454 6_454
Cl7 C30 Cl7 87.6(12) 15_554 .
Cl7 C30 Cl7 87.6(12) 12_665 .
C30 C30 Cl7 46.5(9) 15_554 .
Cl6 C30 Cl7 49.9(8) 15_554 .
Cl6 C30 Cl7 99.0(16) 12_665 .
Cl6 C30 Cl7 33.0(6) . .
Cl6 C30 Cl7 101.4(18) 6_454 .
Cl7 C30 Cl7 93.0(17) 6_454 .

loop_
_geom_bond_atom_site_label_1
_geom_bond_atom_site_label_2
_geom_bond_distance
_geom_bond_site_symmetry_2
Cl1 Al1 2.306(2) .
Cl2 Al1 2.2587(19) .
Cl3 C28 1.747(6) .
Cl4 C28 1.745(7) .
Cl5 C29 1.771(5) .
Cl6 Cl7 1.021(12) .
Cl6 Cl7 1.479(13) 12_665
Cl6 C30 1.608(15) 15_554
Cl6 C30 1.700(19) .
Cl6 Cl6 2.139(15) 15_554
Cl6 Cl6 2.139(15) 12_665
Cl7 C30 1.350(11) 15_554
Cl7 Cl6 1.479(13) 15_554
Cl7 C30 1.86(3) .
Cl7 Cl7 2.250(18) 15_554
Cl7 Cl7 2.250(18) 12_665
Al1 O1 1.802(3) .
Al1 N2 2.081(4) .
Al1 N3 2.084(4) .
Al1 N1 2.099(4) .
O1 C1 1.358(5) .
N1 C22 1.474(6) .
N1 C7 1.490(6) .
N1 C16 1.502(6) .
N2 C21 1.335(6) .
N2 C17 1.349(6) .
N3 C27 1.336(6) .
N3 C23 1.353(6) .
C1 C6 1.395(6) .
C1 C2 1.420(7) .
C2 C3 1.394(7) .
C2 C8 1.535(7) .
C3 C4 1.392(7) .
C3 H3A 0.9500 .
C4 C5 1.381(7) .
C4 C12 1.550(7) .
C5 C6 1.383(7) .
C5 H5A 0.9500 .
C6 C7 1.499(7) .
C7 H7A 0.9900 .
C7 H7B 0.9900 .
C8 C10 1.527(7) .
C8 C11 1.531(8) .
C8 C9 1.546(7) .
C9 H9A 0.9800 .
C9 H9B 0.9800 .
C9 H9C 0.9800 .
C10 H10A 0.9800 .
C10 H10B 0.9800 .
C10 H10C 0.9800 .
C11 H11A 0.9800 .
C11 H11B 0.9800 .
C11 H11C 0.9800 .
C12 C14 1.509(8) .
C12 C15 1.527(8) .
C12 C13 1.528(8) .
C13 H13A 0.9800 .
C13 H13B 0.9800 .
C13 H13C 0.9800 .
C14 H14A 0.9800 .
C14 H14B 0.9800 .
C14 H14C 0.9800 .
C15 H15A 0.9800 .
C15 H15B 0.9800 .
C15 H15C 0.9800 .
C16 C17 1.496(7) .
C16 H16A 0.9900 .
C16 H16B 0.9900 .
C17 C18 1.375(7) .
C18 C19 1.369(8) .
C18 H18A 0.9500 .
C19 C20 1.376(8) .
C19 H19A 0.9500 .
C20 C21 1.377(8) .
C20 H20A 0.9500 .
C21 H21A 0.9500 .
C22 C23 1.498(7) .
C22 H22A 0.9900 .
C22 H22B 0.9900 .
C23 C24 1.379(7) .
C24 C25 1.381(8) .
C24 H24A 0.9500 .
C25 C26 1.373(8) .
C25 H25A 0.9500 .
C26 C27 1.366(7) .
C26 H26A 0.9500 .
C27 H27A 0.9500 .
C28 H28A 0.9900 .
C28 H28C 0.9900 .
C29 Cl5 1.771(5) 6_454
C30 Cl7 1.350(11) 15_554
C30 Cl7 1.350(11) 12_665
C30 C30 1.36(7) 15_554
C30 Cl6 1.608(15) 15_554
C30 Cl6 1.608(15) 12_665
C30 Cl6 1.700(19) 6_454
C30 Cl7 1.86(3) 6_454

loop_
_geom_torsion_atom_site_label_1
_geom_torsion_atom_site_label_2
_geom_torsion_atom_site_label_3
_geom_torsion_atom_site_label_4
_geom_torsion
_geom_torsion_site_symmetry_1
_geom_torsion_site_symmetry_4
Cl7 Cl6 Cl7 C30 23.0(19) 12_665 15_554
C30 Cl6 Cl7 C30 45(2) . 15_554
Cl6 Cl6 Cl7 C30 68.5(16) 15_554 15_554
Cl6 Cl6 Cl7 C30 4.2(18) 12_665 15_554
Cl7 Cl6 Cl7 Cl6 -45.5(14) 12_665 15_554
C30 Cl6 Cl7 Cl6 -68.5(16) 15_554 15_554
C30 Cl6 Cl7 Cl6 -23.7(14) . 15_554
Cl6 Cl6 Cl7 Cl6 -64.4(13) 12_665 15_554
Cl7 Cl6 Cl7 C30 -21.8(12) 12_665 .
C30 Cl6 Cl7 C30 -45(2) 15_554 .
Cl6 Cl6 Cl7 C30 23.7(14) 15_554 .
Cl6 Cl6 Cl7 C30 -40.7(11) 12_665 .
Cl7 Cl6 Cl7 Cl7 -30.2(14) 12_665 15_554
C30 Cl6 Cl7 Cl7 -53.2(14) 15_554 15_554
C30 Cl6 Cl7 Cl7 -8.4(12) . 15_554
Cl6 Cl6 Cl7 Cl7 15.3(8) 15_554 15_554
Cl6 Cl6 Cl7 Cl7 -49.1(12) 12_665 15_554
C30 Cl6 Cl7 Cl7 -23.0(19) 15_554 12_665
C30 Cl6 Cl7 Cl7 21.8(12) . 12_665
Cl6 Cl6 Cl7 Cl7 45.5(14) 15_554 12_665
Cl6 Cl6 Cl7 Cl7 -18.8(4) 12_665 12_665
N2 Al1 O1 C1 -57.0(4) . .
N3 Al1 O1 C1 1.6(11) . .
N1 Al1 O1 C1 24.1(4) . .
Cl2 Al1 O1 C1 -151.1(3) . .
Cl1 Al1 O1 C1 115.7(3) . .
O1 Al1 N1 C22 150.1(3) . .
N2 Al1 N1 C22 -120.5(3) . .
N3 Al1 N1 C22 -34.1(3) . .
Cl2 Al1 N1 C22 -62.6(10) . .
Cl1 Al1 N1 C22 54.1(3) . .
O1 Al1 N1 C7 29.1(3) . .
N2 Al1 N1 C7 118.5(3) . .
N3 Al1 N1 C7 -155.1(3) . .
Cl2 Al1 N1 C7 176.4(8) . .
Cl1 Al1 N1 C7 -66.9(3) . .
O1 Al1 N1 C16 -91.3(3) . .
N2 Al1 N1 C16 -1.9(3) . .
N3 Al1 N1 C16 84.5(3) . .
Cl2 Al1 N1 C16 56.0(10) . .
Cl1 Al1 N1 C16 172.7(3) . .
O1 Al1 N2 C21 -87.0(4) . .
N3 Al1 N2 C21 102.3(4) . .
N1 Al1 N2 C21 -179.3(4) . .
Cl2 Al1 N2 C21 8.3(4) . .
Cl1 Al1 N2 C21 145.0(7) . .
O1 Al1 N2 C17 83.4(4) . .
N3 Al1 N2 C17 -87.3(4) . .
N1 Al1 N2 C17 -8.9(3) . .
Cl2 Al1 N2 C17 178.7(3) . .
Cl1 Al1 N2 C17 -44.7(10) . .
O1 Al1 N3 C27 -134.3(8) . .
N2 Al1 N3 C27 -75.3(4) . .
N1 Al1 N3 C27 -157.4(4) . .
Cl2 Al1 N3 C27 18.4(4) . .
Cl1 Al1 N3 C27 111.0(4) . .
O1 Al1 N3 C23 39.9(10) . .
N2 Al1 N3 C23 98.9(3) . .
N1 Al1 N3 C23 16.9(3) . .
Cl2 Al1 N3 C23 -167.4(3) . .
Cl1 Al1 N3 C23 -74.8(3) . .
Al1 O1 C1 C6 -43.7(6) . .
Al1 O1 C1 C2 138.4(4) . .
O1 C1 C2 C3 -177.0(4) . .
C6 C1 C2 C3 5.1(7) . .
O1 C1 C2 C8 1.8(7) . .
C6 C1 C2 C8 -176.1(4) . .
C1 C2 C3 C4 -3.5(7) . .
C8 C2 C3 C4 177.7(5) . .
C2 C3 C4 C5 0.5(8) . .
C2 C3 C4 C12 174.5(5) . .
C3 C4 C5 C6 0.9(7) . .
C12 C4 C5 C6 -173.1(4) . .
C4 C5 C6 C1 0.9(7) . .
C4 C5 C6 C7 177.3(5) . .
O1 C1 C6 C5 178.0(4) . .
C2 C1 C6 C5 -4.1(7) . .
O1 C1 C6 C7 1.6(7) . .
C2 C1 C6 C7 179.5(4) . .
C22 N1 C7 C6 175.7(4) . .
C16 N1 C7 C6 55.5(5) . .
Al1 N1 C7 C6 -66.5(4) . .
C5 C6 C7 N1 -120.1(5) . .
C1 C6 C7 N1 56.4(6) . .
C3 C2 C8 C10 -3.0(7) . .
C1 C2 C8 C10 178.3(5) . .
C3 C2 C8 C11 117.6(5) . .
C1 C2 C8 C11 -61.1(6) . .
C3 C2 C8 C9 -122.5(5) . .
C1 C2 C8 C9 58.9(6) . .
C5 C4 C12 C14 -18.3(7) . .
C3 C4 C12 C14 168.0(5) . .
C5 C4 C12 C15 -137.9(5) . .
C3 C4 C12 C15 48.4(7) . .
C5 C4 C12 C13 101.3(6) . .
C3 C4 C12 C13 -72.4(7) . .
C22 N1 C16 C17 128.7(4) . .
C7 N1 C16 C17 -109.0(4) . .
Al1 N1 C16 C17 11.2(5) . .
C21 N2 C17 C18 3.9(7) . .
Al1 N2 C17 C18 -167.3(4) . .
C21 N2 C17 C16 -170.7(4) . .
Al1 N2 C17 C16 18.1(5) . .
N1 C16 C17 N2 -19.4(6) . .
N1 C16 C17 C18 165.9(5) . .
N2 C17 C18 C19 -4.0(8) . .
C16 C17 C18 C19 170.4(5) . .
C17 C18 C19 C20 1.1(8) . .
C18 C19 C20 C21 1.8(9) . .
C17 N2 C21 C20 -0.9(8) . .
Al1 N2 C21 C20 169.3(4) . .
C19 C20 C21 N2 -1.9(9) . .
C7 N1 C22 C23 164.7(4) . .
C16 N1 C22 C23 -74.8(5) . .
Al1 N1 C22 C23 45.7(4) . .
C27 N3 C23 C24 -0.9(7) . .
Al1 N3 C23 C24 -175.8(4) . .
C27 N3 C23 C22 179.5(4) . .
Al1 N3 C23 C22 4.7(5) . .
N1 C22 C23 N3 -33.9(6) . .
N1 C22 C23 C24 146.5(5) . .
N3 C23 C24 C25 -0.7(8) . .
C22 C23 C24 C25 178.8(5) . .
C23 C24 C25 C26 1.3(8) . .
C24 C25 C26 C27 -0.3(8) . .
C23 N3 C27 C26 2.0(7) . .
Al1 N3 C27 C26 176.1(4) . .
C25 C26 C27 N3 -1.4(8) . .
Cl7 Cl6 C30 Cl7 16(3) . 15_554
Cl7 Cl6 C30 Cl7 173(3) 12_665 15_554
C30 Cl6 C30 Cl7 68(2) 15_554 15_554
Cl6 Cl6 C30 Cl7 -3.7(15) 15_554 15_554
Cl6 Cl6 C30 Cl7 139(3) 12_665 15_554
Cl7 Cl6 C30 Cl7 -157.2(15) . 12_665
C30 Cl6 C30 Cl7 -105.3(12) 15_554 12_665
Cl6 Cl6 C30 Cl7 -177(2) 15_554 12_665
Cl6 Cl6 C30 Cl7 -33.8(7) 12_665 12_665
Cl7 Cl6 C30 C30 -51.9(8) . 15_554
Cl7 Cl6 C30 C30 105.3(12) 12_665 15_554
Cl6 Cl6 C30 C30 -71.5(10) 15_554 15_554
Cl6 Cl6 C30 C30 71.5(10) 12_665 15_554
Cl7 Cl6 C30 Cl6 19.6(12) . 15_554
Cl7 Cl6 C30 Cl6 177(2) 12_665 15_554
C30 Cl6 C30 Cl6 71.5(10) 15_554 15_554
Cl6 Cl6 C30 Cl6 143(2) 12_665 15_554
Cl7 Cl6 C30 Cl6 -123.4(14) . 12_665
Cl7 Cl6 C30 Cl6 33.8(7) 12_665 12_665
C30 Cl6 C30 Cl6 -71.5(10) 15_554 12_665
Cl6 Cl6 C30 Cl6 -143(2) 15_554 12_665
Cl7 Cl6 C30 Cl6 -51.9(8) . 6_454
Cl7 Cl6 C30 Cl6 105.3(12) 12_665 6_454
C30 Cl6 C30 Cl6 0.0 15_554 6_454
Cl6 Cl6 C30 Cl6 -71.5(10) 15_554 6_454
Cl6 Cl6 C30 Cl6 71.5(10) 12_665 6_454
Cl7 Cl6 C30 Cl7 -77.8(13) . 6_454
Cl7 Cl6 C30 Cl7 79.4(8) 12_665 6_454
C30 Cl6 C30 Cl7 -25.9(7) 15_554 6_454
Cl6 Cl6 C30 Cl7 -97.4(16) 15_554 6_454
Cl6 Cl6 C30 Cl7 45.6(7) 12_665 6_454
Cl7 Cl6 C30 Cl7 157.2(15) 12_665 .
C30 Cl6 C30 Cl7 51.9(8) 15_554 .
Cl6 Cl6 C30 Cl7 -19.6(12) 15_554 .
Cl6 Cl6 C30 Cl7 123.4(15) 12_665 .
Cl6 Cl7 C30 Cl7 -166(2) . 15_554
C30 Cl7 C30 Cl7 87.4(12) 15_554 15_554
Cl6 Cl7 C30 Cl7 -11.8(9) 15_554 15_554
Cl7 Cl7 C30 Cl7 175(2) 12_665 15_554
Cl6 Cl7 C30 Cl7 18.9(12) . 12_665
C30 Cl7 C30 Cl7 -87.4(12) 15_554 12_665
Cl6 Cl7 C30 Cl7 173.3(19) 15_554 12_665
Cl7 Cl7 C30 Cl7 -175(2) 15_554 12_665
Cl6 Cl7 C30 C30 106.4(11) . 15_554
Cl6 Cl7 C30 C30 -99.3(9) 15_554 15_554
Cl7 Cl7 C30 C30 -87.4(12) 15_554 15_554
Cl7 Cl7 C30 C30 87.4(12) 12_665 15_554
Cl6 Cl7 C30 Cl6 -154.4(14) . 15_554
C30 Cl7 C30 Cl6 99.3(9) 15_554 15_554
Cl7 Cl7 C30 Cl6 11.8(9) 15_554 15_554
Cl7 Cl7 C30 Cl6 -173.3(19) 12_665 15_554
Cl6 Cl7 C30 Cl6 56.5(10) . 12_665
C30 Cl7 C30 Cl6 -49.9(9) 15_554 12_665
Cl6 Cl7 C30 Cl6 -149.1(16) 15_554 12_665
Cl7 Cl7 C30 Cl6 -137(2) 15_554 12_665
Cl7 Cl7 C30 Cl6 37.6(7) 12_665 12_665
C30 Cl7 C30 Cl6 -106.4(11) 15_554 .
Cl6 Cl7 C30 Cl6 154.4(14) 15_554 .
Cl7 Cl7 C30 Cl6 166(2) 15_554 .
Cl7 Cl7 C30 Cl6 -18.9(12) 12_665 .
Cl6 Cl7 C30 Cl6 138.6(14) . 6_454
C30 Cl7 C30 Cl6 32.2(7) 15_554 6_454
Cl6 Cl7 C30 Cl6 -67.1(6) 15_554 6_454
Cl7 Cl7 C30 Cl6 -55.2(8) 15_554 6_454
Cl7 Cl7 C30 Cl6 119.6(18) 12_665 6_454
Cl6 Cl7 C30 Cl7 106.4(11) . 6_454
C30 Cl7 C30 Cl7 -0.007(3) 15_554 6_454
Cl6 Cl7 C30 Cl7 -99.3(9) 15_554 6_454
Cl7 Cl7 C30 Cl7 -87.5(12) 15_554 6_454
Cl7 Cl7 C30 Cl7 87.4(12) 12_665 6_454
